data_7233866
loop_
_publ_author_name
'Alexander N. Chernyshev'
'Dmitry Morozov'
'Jarkko Mutanen'
'Vadim Yu Kukushkin'
'Gerrit Groenhof'
'Matti Haukka'

_publ_section_title
;
 Weak intermolecular interactions promote blue luminescence of protonated
 2,2'-dipyridylamine salts
;
_journal_name_full 'Journal of Materials Chemistry C'
_journal_page_first 8285
_journal_page_last 8294
_journal_paper_doi 10.1039/C4TC01165A
_journal_volume 2
_journal_year 2014
_chemical_formula_moiety 'C10 H10 N3, Cl, 2(H2 O)'
_chemical_formula_sum 'C10 H14 Cl N3 O2'
_chemical_formula_weight 243.69
_space_group_crystal_system monoclinic
_space_group_IT_number 9
_space_group_name_Hall 'C -2yc'
_space_group_name_H-M_alt 'C 1 c 1'
_atom_sites_solution_hydrogens mixed
_cell_angle_alpha 90
_cell_angle_beta 105.107(2)
_cell_angle_gamma 90
_cell_formula_units_Z 4
_cell_length_a 9.6007(2)
_cell_length_b 15.8730(3)
_cell_length_c 7.97687(18)
_cell_measurement_reflns_used 4164
_cell_measurement_temperature 290(2)
_cell_measurement_theta_max 29.8040
_cell_measurement_theta_min 2.5370
_cell_volume 1173.60(4)
_computing_cell_refinement
;
CrysAlisPro, Agilent Technologies,
Version 1.171.37.31 (release 14-01-2014 CrysAlis171 .NET)
(compiled Jan 14 2014,18:38:05)
;
_computing_data_collection
;
CrysAlisPro, Agilent Technologies,
Version 1.171.37.31 (release 14-01-2014 CrysAlis171 .NET)
(compiled Jan 14 2014,18:38:05)
;
_computing_data_reduction
;
CrysAlisPro, Agilent Technologies,
Version 1.171.37.31 (release 14-01-2014 CrysAlis171 .NET)
(compiled Jan 14 2014,18:38:05)
;
_computing_molecular_graphics 'CrystaMaker (CrystalMaker Software ltd., 2012)'
_computing_publication_material 'SHELXL-2014 (Sheldrick, 2013)'
_computing_structure_refinement 'SHELXL-2014 (Sheldrick, 2013)'
_computing_structure_solution 'SUPERFLIP (Palatinus & Chapuis, 2007)'
_diffrn_ambient_temperature 290(2)
_diffrn_detector_area_resol_mean 16.0107
_diffrn_measured_fraction_theta_full 1.000
_diffrn_measured_fraction_theta_max 1.000
_diffrn_measurement_device '\k-geometry diffractometer'
_diffrn_measurement_device_type 'SuperNova, Single source at offset, Eos'
_diffrn_measurement_method '\f scans and \w scans with \k offset'
_diffrn_radiation_monochromator mirror
_diffrn_radiation_type MoK\a
_diffrn_radiation_wavelength 0.71073
_diffrn_reflns_av_R_equivalents 0.0188
_diffrn_reflns_av_unetI/netI 0.0176
_diffrn_reflns_Laue_measured_fraction_full 1.000
_diffrn_reflns_Laue_measured_fraction_max 1.000
_diffrn_reflns_limit_h_max 13
_diffrn_reflns_limit_h_min -13
_diffrn_reflns_limit_k_max 21
_diffrn_reflns_limit_k_min -21
_diffrn_reflns_limit_l_max 10
_diffrn_reflns_limit_l_min -10
_diffrn_reflns_number 9503
_diffrn_reflns_point_group_measured_fraction_full 1.000
_diffrn_reflns_point_group_measured_fraction_max 1.000
_diffrn_reflns_theta_full 25.242
_diffrn_reflns_theta_max 29.000
_diffrn_reflns_theta_min 2.545
_diffrn_source micro-source
_exptl_absorpt_coefficient_mu 0.315
_exptl_absorpt_correction_T_max 0.960
_exptl_absorpt_correction_T_min 0.895
_exptl_absorpt_correction_type gaussian
_exptl_absorpt_process_details
;
CrysAlisPro, Agilent Technologies,
Version 1.171.37.31 (release 14-01-2014 CrysAlis171 .NET)
(compiled Jan 14 2014,18:38:05)
Numerical absorption correction based on gaussian integration over
			a multifaceted crystal model
Empirical absorption correction using spherical harmonics,
 implemented in SCALE3 ABSPACK scaling algorithm.
;
_exptl_crystal_colour colourless
_exptl_crystal_density_diffrn 1.379
_exptl_crystal_description block
_exptl_crystal_F_000 512
_exptl_crystal_size_max 0.568
_exptl_crystal_size_mid 0.156
_exptl_crystal_size_min 0.140
_refine_diff_density_max 0.252
_refine_diff_density_min -0.178
_refine_diff_density_rms 0.039
_refine_ls_abs_structure_details
;
 Refined as an inversion twin.
;
_refine_ls_abs_structure_Flack 0.46(9)
_refine_ls_extinction_coef .
_refine_ls_extinction_method none
_refine_ls_goodness_of_fit_ref 1.117
_refine_ls_hydrogen_treatment mixed
_refine_ls_matrix_type full
_refine_ls_number_parameters 154
_refine_ls_number_reflns 3110
_refine_ls_number_restraints 2
_refine_ls_restrained_S_all 1.116
_refine_ls_R_factor_all 0.0400
_refine_ls_R_factor_gt 0.0348
_refine_ls_shift/su_max 0.000
_refine_ls_shift/su_mean 0.000
_refine_ls_structure_factor_coef Fsqd
_refine_ls_weighting_details 'w=1/[\s^2^(Fo^2^)+(0.0565P)^2^+0.2050P] where P=(Fo^2^+2Fc^2^)/3'
_refine_ls_weighting_scheme calc
_refine_ls_wR_factor_gt 0.0976
_refine_ls_wR_factor_ref 0.1024
_reflns_Friedel_coverage 0.994
_reflns_Friedel_fraction_full 1.000
_reflns_Friedel_fraction_max 1.000
_reflns_number_gt 2831
_reflns_number_total 3110
_reflns_threshold_expression 'I > 2\s(I)'
_cod_data_source_file 1000002.cif
_cod_data_source_block PCOD1000002
_cod_original_cell_volume 1173.59(5)
_cod_original_sg_symbol_H-M 'C c'
_cod_database_code 7233866
_shelx_space_group_comment
;
The symmetry employed for this shelxl refinement is uniquely defined
by the following loop, which should always be used as a source of
symmetry information in preference to the above space-group names.
They are only intended as comments.
;
_shelx_estimated_absorpt_t_min 0.841
_shelx_estimated_absorpt_t_max 0.957
_shelxl_version_number 2014-3

loop_
_space_group_symop_operation_xyz
'x, y, z'
'x, -y, z+1/2'
'x+1/2, y+1/2, z'
'x+1/2, -y+1/2, z+1/2'

loop_
_atom_site_label
_atom_site_type_symbol
_atom_site_fract_x
_atom_site_fract_y
_atom_site_fract_z
_atom_site_U_iso_or_equiv
_atom_site_adp_type
_atom_site_occupancy
_atom_site_site_symmetry_order
_atom_site_calc_flag
_atom_site_refinement_flags_posn
_atom_site_refinement_flags_adp
_atom_site_refinement_flags_occupancy
_atom_site_disorder_assembly
_atom_site_disorder_group
Cl1 Cl 0.67506(11) 0.72451(4) 0.75874(13) 0.0537(2) Uani 1 1 d . . . . .
N2 N 0.3679(2) 0.58952(13) 0.3722(3) 0.0357(4) Uani 1 1 d . . . . .
C1 C 0.3640(3) 0.50553(15) 0.3791(3) 0.0327(5) Uani 1 1 d . . . . .
N1 N 0.2543(3) 0.46729(12) 0.4312(3) 0.0366(4) Uani 1 1 d . . . . .
C2 C 0.4709(3) 0.45683(16) 0.3335(3) 0.0376(5) Uani 1 1 d . . . . .
H2 H 0.4679 0.3983 0.3369 0.045 Uiso 1 1 calc R U . . .
C5 C 0.4752(3) 0.62926(18) 0.3226(4) 0.0409(5) Uani 1 1 d . . . . .
H5 H 0.4761 0.6878 0.3186 0.049 Uiso 1 1 calc R U . . .
C4 C 0.5822(3) 0.58501(19) 0.2784(4) 0.0439(6) Uani 1 1 d . . . . .
H4 H 0.6559 0.6129 0.2451 0.053 Uiso 1 1 calc R U . . .
C9 C -0.0755(3) 0.5811(2) 0.5868(4) 0.0460(6) Uani 1 1 d . . . . .
H9 H -0.1493 0.6084 0.6210 0.055 Uiso 1 1 calc R U . . .
N3 N 0.1367(2) 0.58860(13) 0.4862(3) 0.0366(4) Uani 1 1 d . . . . .
C3 C 0.5791(3) 0.4974(2) 0.2841(3) 0.0423(6) Uani 1 1 d . . . . .
H3 H 0.6512 0.4664 0.2541 0.051 Uiso 1 1 calc R U . . .
C7 C 0.0414(3) 0.45433(16) 0.5340(3) 0.0396(5) Uani 1 1 d . . . . .
H7 H 0.0474 0.3959 0.5326 0.048 Uiso 1 1 calc R U . . .
C8 C -0.0681(3) 0.4935(2) 0.5849(4) 0.0449(6) Uani 1 1 d . . . . .
H8 H -0.1375 0.4616 0.6183 0.054 Uiso 1 1 calc R U . . .
C6 C 0.1433(2) 0.50418(17) 0.4843(3) 0.0335(5) Uani 1 1 d . . . . .
C10 C 0.0287(3) 0.62596(18) 0.5371(4) 0.0426(5) Uani 1 1 d . . . . .
H10 H 0.0248 0.6845 0.5386 0.051 Uiso 1 1 calc R U . . .
O1 O 0.2502(5) 0.29511(14) 0.4244(4) 0.0802(9) Uani 1 1 d . . . . .
H1O1 H 0.2262 0.2693 0.5001 0.120 Uiso 1 1 d R U . . .
H2O1 H 0.2626 0.2685 0.3459 0.120 Uiso 1 1 d R U . . .
O2 O 0.8417(3) 0.28294(17) 0.6612(4) 0.0645(7) Uani 1 1 d . . . . .
H2O2 H 0.8090 0.2759 0.5636 0.097 Uiso 1 1 d R U . . .
H1O2 H 0.9357 0.2673 0.6818 0.097 Uiso 1 1 d R U . . .
H2N H 0.267(4) 0.613(2) 0.410(5) 0.051(9) Uiso 1 1 d . . . . .
H1N H 0.252(5) 0.408(3) 0.425(6) 0.067(10) Uiso 1 1 d . . . . .

loop_
_atom_site_aniso_label
_atom_site_aniso_U_11
_atom_site_aniso_U_22
_atom_site_aniso_U_33
_atom_site_aniso_U_23
_atom_site_aniso_U_13
_atom_site_aniso_U_12
Cl1 0.0638(4) 0.0452(3) 0.0567(4) -0.0051(3) 0.0238(3) -0.0071(3)
N2 0.0327(10) 0.0357(10) 0.0406(10) -0.0014(9) 0.0129(8) 0.0012(8)
C1 0.0330(11) 0.0362(11) 0.0286(10) -0.0011(9) 0.0078(8) 0.0008(9)
N1 0.0398(9) 0.0305(8) 0.0427(10) 0.0007(9) 0.0164(8) 0.0011(9)
C2 0.0403(12) 0.0357(12) 0.0384(11) -0.0010(10) 0.0130(9) 0.0049(10)
C5 0.0387(12) 0.0366(12) 0.0498(14) -0.0041(11) 0.0159(10) -0.0064(10)
C4 0.0359(13) 0.0495(16) 0.0500(14) -0.0031(12) 0.0179(11) -0.0065(10)
C9 0.0369(12) 0.0585(17) 0.0454(14) 0.0054(12) 0.0158(10) 0.0114(11)
N3 0.0342(10) 0.0371(10) 0.0401(10) 0.0032(8) 0.0122(8) 0.0036(8)
C3 0.0369(13) 0.0491(15) 0.0440(13) -0.0048(11) 0.0158(10) 0.0049(10)
C7 0.0429(13) 0.0393(13) 0.0392(12) 0.0005(10) 0.0155(10) -0.0020(10)
C8 0.0372(13) 0.0570(17) 0.0437(13) 0.0053(12) 0.0165(11) -0.0029(12)
C6 0.0340(12) 0.0376(11) 0.0280(10) -0.0006(9) 0.0067(8) 0.0013(9)
C10 0.0400(13) 0.0404(12) 0.0484(14) 0.0002(11) 0.0134(11) 0.0077(10)
O1 0.148(3) 0.0336(9) 0.0828(19) 0.0033(11) 0.0715(19) 0.0025(14)
O2 0.0636(14) 0.0748(18) 0.0601(14) 0.0025(11) 0.0251(12) 0.0006(12)

loop_
_atom_type_symbol
_atom_type_description
_atom_type_scat_dispersion_real
_atom_type_scat_dispersion_imag
_atom_type_scat_source
C C 0.0033 0.0016 'International Tables Vol C Tables 4.2.6.8 and 6.1.1.4'
H H 0.0000 0.0000 'International Tables Vol C Tables 4.2.6.8 and 6.1.1.4'
Cl Cl 0.1484 0.1585 'International Tables Vol C Tables 4.2.6.8 and 6.1.1.4'
N N 0.0061 0.0033 'International Tables Vol C Tables 4.2.6.8 and 6.1.1.4'
O O 0.0106 0.0060 'International Tables Vol C Tables 4.2.6.8 and 6.1.1.4'

loop_
_geom_angle_atom_site_label_1
_geom_angle_atom_site_label_2
_geom_angle_atom_site_label_3
_geom_angle
_geom_angle_site_symmetry_1
_geom_angle_site_symmetry_3
C1 N2 C5 120.7(2) . .
C1 N2 H2N 106.3(17) . .
C5 N2 H2N 133.0(17) . .
N2 C1 N1 119.1(2) . .
N2 C1 C2 120.5(2) . .
N1 C1 C2 120.3(2) . .
C1 N1 C6 128.52(19) . .
C1 N1 H1N 116(3) . .
C6 N1 H1N 116(3) . .
C3 C2 C1 118.5(2) . .
C3 C2 H2 120.8 . .
C1 C2 H2 120.8 . .
N2 C5 C4 121.2(3) . .
N2 C5 H5 119.4 . .
C4 C5 H5 119.4 . .
C5 C4 C3 118.8(2) . .
C5 C4 H4 120.6 . .
C3 C4 H4 120.6 . .
C10 C9 C8 118.3(2) . .
C10 C9 H9 120.9 . .
C8 C9 H9 120.9 . .
C6 N3 C10 119.1(2) . .
C2 C3 C4 120.4(2) . .
C2 C3 H3 119.8 . .
C4 C3 H3 119.8 . .
C8 C7 C6 118.4(3) . .
C8 C7 H7 120.8 . .
C6 C7 H7 120.8 . .
C7 C8 C9 120.1(3) . .
C7 C8 H8 119.9 . .
C9 C8 H8 119.9 . .
N3 C6 N1 118.1(2) . .
N3 C6 C7 121.7(2) . .
N1 C6 C7 120.2(2) . .
N3 C10 C9 122.5(3) . .
N3 C10 H10 118.8 . .
C9 C10 H10 118.8 . .
H1O1 O1 H2O1 116.8 . .
H2O2 O2 H1O2 105.5 . .

loop_
_geom_bond_atom_site_label_1
_geom_bond_atom_site_label_2
_geom_bond_distance
_geom_bond_site_symmetry_2
N2 C1 1.335(3) .
N2 C5 1.352(3) .
N2 H2N 1.15(4) .
C1 N1 1.370(3) .
C1 C2 1.406(4) .
N1 C6 1.376(3) .
N1 H1N 0.95(4) .
C2 C3 1.365(4) .
C2 H2 0.9300 .
C5 C4 1.365(4) .
C5 H5 0.9300 .
C4 C3 1.392(4) .
C4 H4 0.9300 .
C9 C10 1.368(4) .
C9 C8 1.392(5) .
C9 H9 0.9300 .
N3 C6 1.342(3) .
N3 C10 1.346(3) .
C3 H3 0.9300 .
C7 C8 1.371(4) .
C7 C6 1.394(4) .
C7 H7 0.9300 .
C8 H8 0.9300 .
C10 H10 0.9300 .
O1 H1O1 0.8116 .
O1 H2O1 0.7898 .
O2 H2O2 0.7679 .
O2 H1O2 0.9085 .

loop_
_geom_hbond_atom_site_label_D
_geom_hbond_atom_site_label_H
_geom_hbond_atom_site_label_A
_geom_hbond_distance_DH
_geom_hbond_distance_HA
_geom_hbond_distance_DA
_geom_hbond_angle_DHA
_geom_hbond_site_symmetry_A
_geom_hbond_publ_flag
N2 H2N N3 1.15(4) 1.58(4) 2.609(3) 146(3) . yes
N1 H1N O1 0.95(4) 1.79(4) 2.734(3) 177(4) . yes
O1 H2O1 O2 0.79 2.00 2.770(4) 165.3 4_454 yes
